data_4023730
loop_
_publ_author_name
'Hao Guo'
'Rong Qian'
'Yinlong Guo'
'Shengming Ma'

_publ_section_title
;
 Neighboring Group Participation of Phosphine Oxide Functionality
 in the Highly Regio- and Stereoselective Iodohydroxylation
 of 1,2-Allenylic Diphenyl Phosphine Oxides
;
_journal_name_full 'Journal of Organic Chemistry'
_journal_page_first 7934
_journal_page_last 7938
_journal_paper_doi 10.1021/jo8013462
_journal_volume 73
_journal_year 2008
_chemical_absolute_configuration ad
_chemical_formula_sum 'C21 H17 I2 O P'
_chemical_formula_weight 570.12
_chemical_name_systematic
; 
 ? 
;
_space_group_IT_number 33
_symmetry_cell_setting orthorhombic
_symmetry_space_group_name_Hall 'P 2c -2n'
_symmetry_space_group_name_H-M 'P n a 21'
_atom_sites_solution_hydrogens geom
_atom_sites_solution_primary direct
_atom_sites_solution_secondary difmap
_audit_creation_method SHELXL-97
_cell_angle_alpha 90.00
_cell_angle_beta 90.00
_cell_angle_gamma 90.00
_cell_formula_units_Z 4
_cell_length_a 19.0535(16)
_cell_length_b 9.9527(8)
_cell_length_c 10.6887(9)
_cell_measurement_reflns_used 3302
_cell_measurement_temperature 293(2)
_cell_measurement_theta_max 44.531
_cell_measurement_theta_min 4.617
_cell_volume 2026.9(3)
_computing_cell_refinement 'Bruker SMART'
_computing_data_collection 'Bruker SMART'
_computing_data_reduction 'Bruker SHELXTL'
_computing_molecular_graphics 'Bruker SHELXTL'
_computing_publication_material 'Bruker SHELXTL'
_computing_structure_refinement 'SHELXL-97 (Sheldrick, 1997)'
_computing_structure_solution 'SHELXS-97 (Sheldrick, 1990)'
_diffrn_ambient_temperature 293(2)
_diffrn_measured_fraction_theta_full 1.000
_diffrn_measured_fraction_theta_max 1.000
_diffrn_measurement_device_type 'CCD area detector'
_diffrn_measurement_method 'phi and omega scans'
_diffrn_radiation_monochromator graphite
_diffrn_radiation_source 'fine-focus sealed tube'
_diffrn_radiation_type MoK\a
_diffrn_radiation_wavelength 0.71073
_diffrn_reflns_av_R_equivalents 0.0773
_diffrn_reflns_av_sigmaI/netI 0.0636
_diffrn_reflns_limit_h_max 24
_diffrn_reflns_limit_h_min -23
_diffrn_reflns_limit_k_max 11
_diffrn_reflns_limit_k_min -12
_diffrn_reflns_limit_l_max 13
_diffrn_reflns_limit_l_min -11
_diffrn_reflns_number 11532
_diffrn_reflns_theta_full 27.00
_diffrn_reflns_theta_max 27.00
_diffrn_reflns_theta_min 2.14
_exptl_absorpt_coefficient_mu 3.188
_exptl_absorpt_correction_T_max 1.0000
_exptl_absorpt_correction_T_min 0.8078
_exptl_absorpt_correction_type empirical
_exptl_crystal_colour colorless
_exptl_crystal_density_diffrn 1.868
_exptl_crystal_density_method 'not measured'
_exptl_crystal_description prismatic
_exptl_crystal_F_000 1088
_exptl_crystal_size_max 0.172
_exptl_crystal_size_mid 0.160
_exptl_crystal_size_min 0.151
_refine_diff_density_max 1.110
_refine_diff_density_min -0.928
_refine_diff_density_rms 0.122
_refine_ls_abs_structure_details 'Flack H D (1983), Acta Cryst. A39, 876-881'
_refine_ls_abs_structure_Flack 0.02(4)
_refine_ls_extinction_method none
_refine_ls_goodness_of_fit_ref 1.010
_refine_ls_hydrogen_treatment constr
_refine_ls_matrix_type full
_refine_ls_number_parameters 226
_refine_ls_number_reflns 3942
_refine_ls_number_restraints 1
_refine_ls_restrained_S_all 1.010
_refine_ls_R_factor_all 0.0571
_refine_ls_R_factor_gt 0.0462
_refine_ls_shift/su_max 0.009
_refine_ls_shift/su_mean 0.002
_refine_ls_structure_factor_coef Fsqd
_refine_ls_weighting_details 'calc w=1/[\s^2^(Fo^2^)+(0.0519P)^2^+0.0000P] where P=(Fo^2^+2Fc^2^)/3'
_refine_ls_weighting_scheme calc
_refine_ls_wR_factor_gt 0.1048
_refine_ls_wR_factor_ref 0.1097
_reflns_number_gt 3347
_reflns_number_total 3942
_reflns_threshold_expression >2sigma(I)
_cod_data_source_file jo8013462_si_002.cif
_cod_data_source_block cd26494
_cod_depositor_comments
;
The following automatic conversions were performed:
'_symmetry_cell_setting' value 'Orthorhombic' changed to 'orthorhombic'
according to '/home/saulius/struct/CIF-dictionaries/cif_core.dic'
dictionary named 'cif_core.dic' version 2.4.1 from 2010-06-29.

Automatic conversion script
Id: cif_fix_enum 1527 2010-12-29 10:47:43Z saulius 
;
_cod_database_code 4023730

loop_
_symmetry_equiv_pos_as_xyz
'x, y, z'
'-x, -y, z+1/2'
'x+1/2, -y+1/2, z'
'-x+1/2, y+1/2, z+1/2'

loop_
_atom_site_label
_atom_site_type_symbol
_atom_site_fract_x
_atom_site_fract_y
_atom_site_fract_z
_atom_site_U_iso_or_equiv
_atom_site_adp_type
_atom_site_occupancy
_atom_site_symmetry_multiplicity
_atom_site_calc_flag
_atom_site_refinement_flags
_atom_site_disorder_assembly
_atom_site_disorder_group
I1 I 1.10245(2) 0.34604(5) 0.53501(6) 0.05343(17) Uani 1 1 d . . .
I2 I 1.06862(4) 0.01056(6) 0.72518(9) 0.0718(2) Uani 1 1 d . . .
P1 P 0.86599(9) 0.19705(18) 0.58700(18) 0.0333(4) Uani 1 1 d . . .
O2 O 0.8709(3) 0.0500(5) 0.5694(5) 0.0465(14) Uani 1 1 d . . .
C1 C 1.0094(3) 0.2260(6) 0.5561(7) 0.0342(15) Uani 1 1 d . . .
C2 C 0.9487(3) 0.2895(7) 0.5628(6) 0.0301(14) Uani 1 1 d . . .
C3 C 0.9404(3) 0.4373(6) 0.5511(7) 0.0300(14) Uani 1 1 d . . .
C4 C 0.9320(4) 0.4971(7) 0.4358(8) 0.0396(17) Uani 1 1 d . . .
H4 H 0.9326 0.4439 0.3643 0.048 Uiso 1 1 calc R . .
C5 C 0.9228(5) 0.6343(8) 0.4239(9) 0.046(2) Uani 1 1 d . . .
H5 H 0.9163 0.6730 0.3456 0.055 Uiso 1 1 calc R . .
C6 C 1.0246(4) 0.0821(8) 0.5537(8) 0.0466(19) Uani 1 1 d . . .
H6A H 1.0571 0.0636 0.4861 0.056 Uiso 1 1 calc R . .
H6B H 0.9816 0.0334 0.5367 0.056 Uiso 1 1 calc R . .
C7 C 0.8419(4) 0.2479(6) 0.7424(8) 0.0387(17) Uani 1 1 d . . .
C8 C 0.8925(4) 0.2417(8) 0.8351(8) 0.0452(19) Uani 1 1 d . . .
H8 H 0.9376 0.2133 0.8154 0.054 Uiso 1 1 calc R . .
C9 C 0.8760(5) 0.2781(10) 0.9589(9) 0.061(2) Uani 1 1 d . . .
H9 H 0.9102 0.2748 1.0209 0.073 Uiso 1 1 calc R . .
C10 C 0.8088(6) 0.3185(9) 0.9870(10) 0.068(3) Uani 1 1 d . . .
H10 H 0.7976 0.3447 1.0681 0.082 Uiso 1 1 calc R . .
C11 C 0.7590(5) 0.3202(8) 0.8972(10) 0.056(2) Uani 1 1 d . . .
H11 H 0.7135 0.3453 0.9182 0.068 Uiso 1 1 calc R . .
C12 C 0.7739(4) 0.2856(9) 0.7748(9) 0.051(2) Uani 1 1 d . . .
H12 H 0.7388 0.2875 0.7144 0.062 Uiso 1 1 calc R . .
C13 C 0.8030(3) 0.2703(7) 0.4789(7) 0.0350(16) Uani 1 1 d . . .
C14 C 0.7759(4) 0.3966(8) 0.4875(8) 0.0411(18) Uani 1 1 d . . .
H14 H 0.7889 0.4521 0.5535 0.049 Uiso 1 1 calc R . .
C15 C 0.7295(4) 0.4420(8) 0.3993(9) 0.053(2) Uani 1 1 d . . .
H15 H 0.7107 0.5279 0.4070 0.064 Uiso 1 1 calc R . .
C16 C 0.7101(5) 0.3638(10) 0.3005(9) 0.062(3) Uani 1 1 d . . .
H16 H 0.6794 0.3970 0.2403 0.075 Uiso 1 1 calc R . .
C17 C 0.7363(4) 0.2357(10) 0.2902(8) 0.054(2) Uani 1 1 d . . .
H17 H 0.7233 0.1807 0.2238 0.064 Uiso 1 1 calc R . .
C18 C 0.7821(4) 0.1904(8) 0.3799(8) 0.0464(19) Uani 1 1 d . . .
H18 H 0.7996 0.1034 0.3739 0.056 Uiso 1 1 calc R . .
C19 C 0.9415(4) 0.5190(8) 0.6578(8) 0.0401(18) Uani 1 1 d . . .
H19 H 0.9476 0.4815 0.7367 0.048 Uiso 1 1 calc R . .
C20 C 0.9333(5) 0.6564(7) 0.6439(10) 0.049(2) Uani 1 1 d . . .
H20 H 0.9346 0.7111 0.7144 0.058 Uiso 1 1 calc R . .
C21 C 0.9234(4) 0.7129(8) 0.5304(12) 0.054(2) Uani 1 1 d . . .
H21 H 0.9169 0.8052 0.5239 0.065 Uiso 1 1 calc R . .

loop_
_atom_site_aniso_label
_atom_site_aniso_U_11
_atom_site_aniso_U_22
_atom_site_aniso_U_33
_atom_site_aniso_U_23
_atom_site_aniso_U_13
_atom_site_aniso_U_12
I1 0.0327(2) 0.0617(3) 0.0658(3) 0.0081(3) 0.0106(3) -0.0005(2)
I2 0.0871(5) 0.0539(3) 0.0744(4) 0.0058(4) -0.0209(4) 0.0160(3)
P1 0.0306(9) 0.0243(8) 0.0450(11) 0.0045(8) -0.0012(8) 0.0000(7)
O2 0.047(3) 0.031(3) 0.061(4) 0.001(3) 0.001(3) 0.003(2)
C1 0.035(3) 0.037(3) 0.030(4) 0.004(3) 0.001(3) 0.003(3)
C2 0.035(3) 0.035(3) 0.021(4) -0.003(3) 0.004(2) -0.005(3)
C3 0.025(3) 0.027(3) 0.038(4) 0.001(3) 0.005(3) 0.002(2)
C4 0.041(4) 0.034(4) 0.044(5) 0.005(3) 0.011(3) -0.003(3)
C5 0.047(5) 0.034(4) 0.056(6) 0.017(4) -0.002(4) -0.002(3)
C6 0.037(4) 0.056(5) 0.046(5) -0.003(4) -0.004(4) 0.012(3)
C7 0.036(4) 0.025(3) 0.054(5) 0.012(3) 0.003(3) -0.003(3)
C8 0.045(5) 0.049(5) 0.041(5) 0.007(4) 0.004(4) -0.003(3)
C9 0.068(6) 0.064(6) 0.051(6) 0.002(5) -0.006(5) -0.002(5)
C10 0.096(8) 0.055(6) 0.054(6) -0.004(5) 0.029(5) -0.019(5)
C11 0.046(5) 0.053(5) 0.070(7) 0.004(5) 0.023(5) -0.001(4)
C12 0.041(4) 0.052(5) 0.060(6) 0.010(4) 0.000(4) 0.004(4)
C13 0.028(3) 0.031(4) 0.046(4) 0.005(3) 0.003(3) -0.001(3)
C14 0.028(3) 0.038(4) 0.056(5) 0.008(4) -0.005(3) -0.004(3)
C15 0.051(5) 0.037(4) 0.071(6) 0.028(4) -0.001(4) 0.009(4)
C16 0.056(5) 0.084(7) 0.048(6) 0.028(5) -0.009(4) -0.008(5)
C17 0.039(4) 0.077(6) 0.046(5) -0.002(5) 0.002(4) 0.003(4)
C18 0.045(4) 0.053(5) 0.041(5) 0.001(4) 0.006(4) 0.004(4)
C19 0.031(4) 0.051(5) 0.038(4) 0.001(4) -0.001(3) -0.002(3)
C20 0.053(6) 0.033(4) 0.060(6) -0.013(4) 0.008(4) -0.008(3)
C21 0.046(4) 0.025(3) 0.092(7) 0.005(5) 0.011(6) -0.001(3)

loop_
_atom_type_symbol
_atom_type_description
_atom_type_scat_dispersion_real
_atom_type_scat_dispersion_imag
_atom_type_scat_source
C C 0.0033 0.0016 'International Tables Vol C Tables 4.2.6.8 and 6.1.1.4'
H H 0.0000 0.0000 'International Tables Vol C Tables 4.2.6.8 and 6.1.1.4'
O O 0.0106 0.0060 'International Tables Vol C Tables 4.2.6.8 and 6.1.1.4'
I I -0.4742 1.8119 'International Tables Vol C Tables 4.2.6.8 and 6.1.1.4'
P P 0.1023 0.0942 'International Tables Vol C Tables 4.2.6.8 and 6.1.1.4'

loop_
_geom_angle_atom_site_label_1
_geom_angle_atom_site_label_2
_geom_angle_atom_site_label_3
_geom_angle
_geom_angle_site_symmetry_1
_geom_angle_site_symmetry_3
_geom_angle_publ_flag
O2 P1 C7 114.4(3) . . ?
O2 P1 C13 111.0(3) . . ?
C7 P1 C13 107.8(3) . . ?
O2 P1 C2 115.0(3) . . ?
C7 P1 C2 102.0(3) . . ?
C13 P1 C2 106.0(3) . . ?
C2 C1 C6 130.1(6) . . ?
C2 C1 I1 117.5(5) . . ?
C6 C1 I1 112.3(4) . . ?
C1 C2 C3 124.3(6) . . ?
C1 C2 P1 121.2(5) . . ?
C3 C2 P1 114.5(4) . . ?
C4 C3 C19 118.6(6) . . ?
C4 C3 C2 121.0(7) . . ?
C19 C3 C2 120.3(7) . . ?
C3 C4 C5 121.5(8) . . ?
C3 C4 H4 119.2 . . ?
C5 C4 H4 119.2 . . ?
C4 C5 C21 118.9(9) . . ?
C4 C5 H5 120.6 . . ?
C21 C5 H5 120.6 . . ?
C1 C6 I2 112.9(5) . . ?
C1 C6 H6A 109.0 . . ?
I2 C6 H6A 109.0 . . ?
C1 C6 H6B 109.0 . . ?
I2 C6 H6B 109.0 . . ?
H6A C6 H6B 107.8 . . ?
C8 C7 C12 118.8(8) . . ?
C8 C7 P1 118.1(6) . . ?
C12 C7 P1 122.9(6) . . ?
C7 C8 C9 120.4(8) . . ?
C7 C8 H8 119.8 . . ?
C9 C8 H8 119.8 . . ?
C10 C9 C8 119.2(9) . . ?
C10 C9 H9 120.4 . . ?
C8 C9 H9 120.4 . . ?
C11 C10 C9 120.1(10) . . ?
C11 C10 H10 119.9 . . ?
C9 C10 H10 119.9 . . ?
C10 C11 C12 121.7(8) . . ?
C10 C11 H11 119.1 . . ?
C12 C11 H11 119.1 . . ?
C11 C12 C7 119.6(8) . . ?
C11 C12 H12 120.2 . . ?
C7 C12 H12 120.2 . . ?
C14 C13 C18 118.2(7) . . ?
C14 C13 P1 125.3(6) . . ?
C18 C13 P1 116.5(5) . . ?
C13 C14 C15 120.2(8) . . ?
C13 C14 H14 119.9 . . ?
C15 C14 H14 119.9 . . ?
C16 C15 C14 121.3(8) . . ?
C16 C15 H15 119.3 . . ?
C14 C15 H15 119.3 . . ?
C15 C16 C17 119.6(8) . . ?
C15 C16 H16 120.2 . . ?
C17 C16 H16 120.2 . . ?
C18 C17 C16 118.7(9) . . ?
C18 C17 H17 120.6 . . ?
C16 C17 H17 120.6 . . ?
C17 C18 C13 121.9(8) . . ?
C17 C18 H18 119.0 . . ?
C13 C18 H18 119.0 . . ?
C20 C19 C3 119.0(8) . . ?
C20 C19 H19 120.5 . . ?
C3 C19 H19 120.5 . . ?
C21 C20 C19 121.6(9) . . ?
C21 C20 H20 119.2 . . ?
C19 C20 H20 119.2 . . ?
C20 C21 C5 120.4(7) . . ?
C20 C21 H21 119.8 . . ?
C5 C21 H21 119.8 . . ?

loop_
_geom_bond_atom_site_label_1
_geom_bond_atom_site_label_2
_geom_bond_distance
_geom_bond_site_symmetry_2
_geom_bond_publ_flag
I1 C1 2.149(7) . ?
I2 C6 2.137(8) . ?
P1 O2 1.479(5) . ?
P1 C7 1.797(9) . ?
P1 C13 1.819(7) . ?
P1 C2 1.844(7) . ?
C1 C2 1.319(9) . ?
C1 C6 1.461(10) . ?
C2 C3 1.485(9) . ?
C3 C4 1.378(11) . ?
C3 C19 1.400(11) . ?
C4 C5 1.382(10) . ?
C4 H4 0.9300 . ?
C5 C21 1.381(15) . ?
C5 H5 0.9300 . ?
C6 H6A 0.9700 . ?
C6 H6B 0.9700 . ?
C7 C8 1.384(11) . ?
C7 C12 1.391(11) . ?
C8 C9 1.407(13) . ?
C8 H8 0.9300 . ?
C9 C10 1.377(14) . ?
C9 H9 0.9300 . ?
C10 C11 1.350(15) . ?
C10 H10 0.9300 . ?
C11 C12 1.382(13) . ?
C11 H11 0.9300 . ?
C12 H12 0.9300 . ?
C13 C14 1.362(10) . ?
C13 C18 1.383(11) . ?
C14 C15 1.369(11) . ?
C14 H14 0.9300 . ?
C15 C16 1.363(14) . ?
C15 H15 0.9300 . ?
C16 C17 1.374(13) . ?
C16 H16 0.9300 . ?
C17 C18 1.372(11) . ?
C17 H17 0.9300 . ?
C18 H18 0.9300 . ?
C19 C20 1.384(10) . ?
C19 H19 0.9300 . ?
C20 C21 1.350(15) . ?
C20 H20 0.9300 . ?
C21 H21 0.9300 . ?

loop_
_geom_torsion_atom_site_label_1
_geom_torsion_atom_site_label_2
_geom_torsion_atom_site_label_3
_geom_torsion_atom_site_label_4
_geom_torsion
_geom_torsion_site_symmetry_1
_geom_torsion_site_symmetry_2
_geom_torsion_site_symmetry_3
_geom_torsion_site_symmetry_4
_geom_torsion_publ_flag
C6 C1 C2 C3 -173.4(8) . . . . ?
I1 C1 C2 C3 2.9(9) . . . . ?
C6 C1 C2 P1 6.1(11) . . . . ?
I1 C1 C2 P1 -177.6(3) . . . . ?
O2 P1 C2 C1 -13.2(7) . . . . ?
C7 P1 C2 C1 111.2(6) . . . . ?
C13 P1 C2 C1 -136.1(6) . . . . ?
O2 P1 C2 C3 166.4(5) . . . . ?
C7 P1 C2 C3 -69.3(5) . . . . ?
C13 P1 C2 C3 43.4(6) . . . . ?
C1 C2 C3 C4 87.5(9) . . . . ?
P1 C2 C3 C4 -92.1(6) . . . . ?
C1 C2 C3 C19 -92.0(8) . . . . ?
P1 C2 C3 C19 88.5(6) . . . . ?
C19 C3 C4 C5 -1.8(10) . . . . ?
C2 C3 C4 C5 178.7(7) . . . . ?
C3 C4 C5 C21 1.3(12) . . . . ?
C2 C1 C6 I2 -106.9(8) . . . . ?
I1 C1 C6 I2 76.7(6) . . . . ?
O2 P1 C7 C8 76.2(6) . . . . ?
C13 P1 C7 C8 -159.9(6) . . . . ?
C2 P1 C7 C8 -48.6(6) . . . . ?
O2 P1 C7 C12 -100.0(6) . . . . ?
C13 P1 C7 C12 23.9(7) . . . . ?
C2 P1 C7 C12 135.3(6) . . . . ?
C12 C7 C8 C9 -2.5(11) . . . . ?
P1 C7 C8 C9 -178.8(7) . . . . ?
C7 C8 C9 C10 0.7(13) . . . . ?
C8 C9 C10 C11 1.5(14) . . . . ?
C9 C10 C11 C12 -1.8(14) . . . . ?
C10 C11 C12 C7 0.0(14) . . . . ?
C8 C7 C12 C11 2.2(11) . . . . ?
P1 C7 C12 C11 178.3(6) . . . . ?
O2 P1 C13 C14 165.9(6) . . . . ?
C7 P1 C13 C14 39.9(7) . . . . ?
C2 P1 C13 C14 -68.7(7) . . . . ?
O2 P1 C13 C18 -14.8(7) . . . . ?
C7 P1 C13 C18 -140.7(6) . . . . ?
C2 P1 C13 C18 110.7(6) . . . . ?
C18 C13 C14 C15 -0.4(11) . . . . ?
P1 C13 C14 C15 179.0(6) . . . . ?
C13 C14 C15 C16 -1.0(13) . . . . ?
C14 C15 C16 C17 1.5(14) . . . . ?
C15 C16 C17 C18 -0.7(13) . . . . ?
C16 C17 C18 C13 -0.7(13) . . . . ?
C14 C13 C18 C17 1.2(11) . . . . ?
P1 C13 C18 C17 -178.2(7) . . . . ?
C4 C3 C19 C20 0.8(10) . . . . ?
C2 C3 C19 C20 -179.8(7) . . . . ?
C3 C19 C20 C21 0.9(13) . . . . ?
C19 C20 C21 C5 -1.5(12) . . . . ?
C4 C5 C21 C20 0.4(12) . . . . ?

loop_
_cod_related_entry_id
_cod_related_entry_database
_cod_related_entry_code
1 ChemSpider 30658761
